data_4106962
loop_
_publ_author_name
'Tsun-Cheng Wu'
'Hsin-Ju Hsin'
'Ming-Yu Kuo'
'Ching-Hsiu Li'
'Yao-Ting Wu'

_publ_section_title
;
 Synthesis and Structural Analysis of a Highly Curved Buckybowl Containing
 Corannulene and Sumanene Fragments
;
_journal_name_full 'Journal of the American Chemical Society'
_journal_page_first 16319
_journal_page_last 16321
_journal_paper_doi 10.1021/ja2067725
_journal_volume 133
_journal_year 2011
_chemical_formula_sum 'C30 H16'
_chemical_formula_weight 376.43
_chemical_name_systematic
; 
 ? 
;
_space_group_IT_number 33
_symmetry_cell_setting orthorhombic
_symmetry_space_group_name_Hall 'P 2c -2n'
_symmetry_space_group_name_H-M 'P n a 21'
_atom_sites_solution_hydrogens geom
_atom_sites_solution_primary direct
_atom_sites_solution_secondary difmap
_audit_creation_method SHELXL-97
_cell_angle_alpha 90.00
_cell_angle_beta 90.00
_cell_angle_gamma 90.00
_cell_formula_units_Z 8
_cell_length_a 20.405(12)
_cell_length_b 23.455(14)
_cell_length_c 7.762(4)
_cell_measurement_reflns_used 366
_cell_measurement_temperature 100(2)
_cell_measurement_theta_max 23.5565
_cell_measurement_theta_min 1.7367
_cell_volume 3715(4)
_computing_cell_refinement 'SAINT V7.34A (Bruker AXS, 2006)'
_computing_data_collection 'APEX2 (Bruker AXS, 2010)'
_computing_data_reduction 'SAINT V7.34A (Bruker AXS, 2006)'
_computing_molecular_graphics 'SHELXTL (Sheldrick, 2008)'
_computing_publication_material SHELXTL
_computing_structure_refinement 'SHELXL-97 (Sheldrick, 2008)'
_computing_structure_solution 'SHELXS-97 (Sheldrick, 2008)'
_diffrn_ambient_temperature 100(2)
_diffrn_detector_area_resol_mean 8.3333
_diffrn_measured_fraction_theta_full 0.999
_diffrn_measured_fraction_theta_max 0.999
_diffrn_measurement_device_type 'Bruker APEX-II CCD'
_diffrn_measurement_method '\f and \w scans'
_diffrn_radiation_monochromator graphite
_diffrn_radiation_source 'fine-focus sealed tube'
_diffrn_radiation_type MoK\a
_diffrn_radiation_wavelength 0.71073
_diffrn_reflns_av_R_equivalents 0.0856
_diffrn_reflns_av_sigmaI/netI 0.0789
_diffrn_reflns_limit_h_max 25
_diffrn_reflns_limit_h_min -25
_diffrn_reflns_limit_k_max 29
_diffrn_reflns_limit_k_min -28
_diffrn_reflns_limit_l_max 9
_diffrn_reflns_limit_l_min -4
_diffrn_reflns_number 28331
_diffrn_reflns_theta_full 26.37
_diffrn_reflns_theta_max 26.37
_diffrn_reflns_theta_min 1.32
_exptl_absorpt_coefficient_mu 0.076
_exptl_absorpt_correction_T_max 0.9486
_exptl_absorpt_correction_T_min 0.5185
_exptl_absorpt_correction_type multi-scan
_exptl_absorpt_process_details 'SADABS V2008/1 (Bruker AXS)'
_exptl_crystal_colour Yellow
_exptl_crystal_density_diffrn 1.346
_exptl_crystal_description Lump
_exptl_crystal_F_000 1568
_exptl_crystal_size_max 0.25
_exptl_crystal_size_mid 0.22
_exptl_crystal_size_min 0.20
_refine_diff_density_max 0.353
_refine_diff_density_min -0.270
_refine_diff_density_rms 0.057
_refine_ls_abs_structure_details 'Flack H D (1983), Acta Cryst. A39, 876-881'
_refine_ls_abs_structure_Flack 10(10)
_refine_ls_extinction_method none
_refine_ls_goodness_of_fit_ref 1.034
_refine_ls_hydrogen_treatment constr
_refine_ls_matrix_type full
_refine_ls_number_parameters 543
_refine_ls_number_reflns 5368
_refine_ls_number_restraints 1
_refine_ls_restrained_S_all 1.034
_refine_ls_R_factor_all 0.1030
_refine_ls_R_factor_gt 0.0643
_refine_ls_shift/su_max 0.001
_refine_ls_shift/su_mean 0.000
_refine_ls_structure_factor_coef Fsqd
_refine_ls_weighting_details 'calc w=1/[\s^2^(Fo^2^)+(0.0955P)^2^+2.9332P] where P=(Fo^2^+2Fc^2^)/3'
_refine_ls_weighting_scheme calc
_refine_ls_wR_factor_gt 0.1613
_refine_ls_wR_factor_ref 0.1941
_reflns_number_gt 3741
_reflns_number_total 5368
_reflns_threshold_expression >2sigma(I)
_cod_data_source_file ja2067725_si_003.cif
_cod_data_source_block 110519lt
_cod_database_code 4106962

loop_
_symmetry_equiv_pos_as_xyz
'x, y, z'
'-x, -y, z+1/2'
'-x+1/2, y+1/2, z+1/2'
'x+1/2, -y+1/2, z'

loop_
_atom_site_label
_atom_site_type_symbol
_atom_site_fract_x
_atom_site_fract_y
_atom_site_fract_z
_atom_site_U_iso_or_equiv
_atom_site_adp_type
_atom_site_occupancy
_atom_site_symmetry_multiplicity
_atom_site_calc_flag
_atom_site_refinement_flags
C1 C 0.6631(2) 0.5037(2) 0.5306(8) 0.0416(12) Uani 1 1 d .
H1 H 0.6837 0.4733 0.5905 0.050 Uiso 1 1 calc R
C2 C 0.5952(2) 0.50776(18) 0.5274(7) 0.0350(11) Uani 1 1 d .
H2 H 0.5699 0.4791 0.5825 0.042 Uiso 1 1 calc R
C3 C 0.5622(2) 0.55369(17) 0.4440(6) 0.0291(10) Uani 1 1 d .
C4 C 0.6017(2) 0.59806(17) 0.3600(6) 0.0279(10) Uani 1 1 d .
C5 C 0.5686(2) 0.64846(17) 0.2771(6) 0.0258(10) Uani 1 1 d .
C6 C 0.5936(2) 0.70767(17) 0.2621(6) 0.0282(10) Uani 1 1 d .
C7 C 0.5491(2) 0.75184(17) 0.2231(6) 0.0267(10) Uani 1 1 d .
C8 C 0.5515(2) 0.81839(18) 0.2435(7) 0.0330(11) Uani 1 1 d .
H8A H 0.5791 0.8297 0.3427 0.040 Uiso 1 1 calc R
H8B H 0.5686 0.8368 0.1379 0.040 Uiso 1 1 calc R
C9 C 0.4780(2) 0.83417(18) 0.2747(6) 0.0301(10) Uani 1 1 d .
C10 C 0.4467(2) 0.88223(19) 0.3393(7) 0.0351(11) Uani 1 1 d .
H10 H 0.4702 0.9168 0.3542 0.042 Uiso 1 1 calc R
C11 C 0.3791(3) 0.87910(19) 0.3828(7) 0.0373(12) Uani 1 1 d .
H11 H 0.3571 0.9129 0.4173 0.045 Uiso 1 1 calc R
C12 C 0.7011(2) 0.54496(19) 0.4442(8) 0.0407(12) Uani 1 1 d .
H12 H 0.7475 0.5415 0.4418 0.049 Uiso 1 1 calc R
C13 C 0.6706(2) 0.59119(19) 0.3619(7) 0.0336(11) Uani 1 1 d .
H13 H 0.6972 0.6188 0.3055 0.040 Uiso 1 1 calc R
C14 C 0.4903(2) 0.55684(17) 0.4424(6) 0.0302(10) Uani 1 1 d .
C15 C 0.4435(2) 0.53094(19) 0.5616(7) 0.0364(12) Uani 1 1 d .
H15 H 0.4574 0.4996 0.6299 0.044 Uiso 1 1 calc R
C16 C 0.3793(2) 0.55043(18) 0.5792(7) 0.0348(12) Uani 1 1 d .
H16 H 0.3506 0.5318 0.6575 0.042 Uiso 1 1 calc R
C17 C 0.3552(2) 0.59889(18) 0.4794(7) 0.0317(11) Uani 1 1 d .
C18 C 0.3971(2) 0.61693(17) 0.3458(6) 0.0294(10) Uani 1 1 d .
C19 C 0.3940(2) 0.67352(18) 0.2713(7) 0.0294(10) Uani 1 1 d .
C20 C 0.4585(2) 0.68457(18) 0.2002(6) 0.0270(10) Uani 1 1 d .
C21 C 0.5023(2) 0.63970(17) 0.2427(6) 0.0278(10) Uani 1 1 d .
C22 C 0.4633(2) 0.59637(17) 0.3301(6) 0.0271(10) Uani 1 1 d .
C23 C 0.6627(2) 0.72344(18) 0.3155(7) 0.0324(11) Uani 1 1 d .
H23A H 0.6663 0.7650 0.3252 0.049 Uiso 1 1 calc R
H23B H 0.6938 0.7096 0.2288 0.049 Uiso 1 1 calc R
H23C H 0.6727 0.7059 0.4271 0.049 Uiso 1 1 calc R
C24 C 0.4395(2) 0.78512(17) 0.2503(6) 0.0274(10) Uani 1 1 d .
C25 C 0.3741(2) 0.77677(18) 0.3125(7) 0.0299(10) Uani 1 1 d .
C26 C 0.3517(2) 0.71633(18) 0.3353(7) 0.0301(10) Uani 1 1 d .
C27 C 0.3027(2) 0.69513(19) 0.4563(7) 0.0331(11) Uani 1 1 d .
H27 H 0.2690 0.7203 0.4922 0.040 Uiso 1 1 calc R
C28 C 0.3030(2) 0.63924(19) 0.5225(7) 0.0359(11) Uani 1 1 d .
H28 H 0.2685 0.6275 0.5966 0.043 Uiso 1 1 calc R
C29 C 0.3435(2) 0.82725(19) 0.3767(7) 0.0341(11) Uani 1 1 d .
H29 H 0.2993 0.8261 0.4151 0.041 Uiso 1 1 calc R
C30 C 0.4813(2) 0.73922(18) 0.2006(6) 0.0277(10) Uani 1 1 d .
C31 C 0.8429(2) 0.11720(19) 0.3872(7) 0.0347(11) Uani 1 1 d .
H31 H 0.8214 0.0833 0.4232 0.042 Uiso 1 1 calc R
C32 C 0.9108(2) 0.11427(18) 0.3423(7) 0.0339(11) Uani 1 1 d .
H32 H 0.9349 0.0800 0.3580 0.041 Uiso 1 1 calc R
C33 C 0.9405(2) 0.16244(18) 0.2756(6) 0.0311(11) Uani 1 1 d .
C34 C 1.0142(2) 0.17959(17) 0.2432(7) 0.0310(11) Uani 1 1 d .
H34A H 1.0421 0.1691 0.3426 0.037 Uiso 1 1 calc R
H34B H 1.0316 0.1611 0.1381 0.037 Uiso 1 1 calc R
C35 C 1.0106(2) 0.24602(17) 0.2209(6) 0.0267(10) Uani 1 1 d .
C36 C 1.0544(2) 0.29056(17) 0.2591(6) 0.0267(10) Uani 1 1 d .
C37 C 1.0288(2) 0.34958(16) 0.2763(6) 0.0230(9) Uani 1 1 d .
C38 C 1.0609(2) 0.39999(16) 0.3599(6) 0.0240(9) Uani 1 1 d .
C39 C 1.0213(2) 0.44396(16) 0.4448(6) 0.0248(9) Uani 1 1 d .
C40 C 1.0538(2) 0.48945(17) 0.5293(6) 0.0274(10) Uani 1 1 d .
H40 H 1.0283 0.5176 0.5862 0.033 Uiso 1 1 calc R
C41 C 1.1221(2) 0.49427(18) 0.5318(7) 0.0318(10) Uani 1 1 d .
H41 H 1.1427 0.5248 0.5912 0.038 Uiso 1 1 calc R
C42 C 0.8066(2) 0.16853(18) 0.3801(6) 0.0315(10) Uani 1 1 d .
H42 H 0.7625 0.1691 0.4196 0.038 Uiso 1 1 calc R
C43 C 0.8356(2) 0.21946(17) 0.3140(6) 0.0265(10) Uani 1 1 d .
C44 C 0.8135(2) 0.27980(17) 0.3381(7) 0.0271(10) Uani 1 1 d .
C45 C 0.7638(2) 0.29995(18) 0.4595(7) 0.0304(10) Uani 1 1 d .
H45 H 0.7300 0.2745 0.4938 0.036 Uiso 1 1 calc R
C46 C 0.7640(2) 0.35496(17) 0.5268(7) 0.0288(10) Uani 1 1 d .
H46 H 0.7297 0.3663 0.6022 0.035 Uiso 1 1 calc R
C47 C 0.8154(2) 0.39566(16) 0.4845(6) 0.0245(9) Uani 1 1 d .
C48 C 0.8388(2) 0.44356(17) 0.5858(7) 0.0296(10) Uani 1 1 d .
H48 H 0.8099 0.4612 0.6657 0.035 Uiso 1 1 calc R
C49 C 0.9027(2) 0.46440(17) 0.5685(6) 0.0249(10) Uani 1 1 d .
H49 H 0.9165 0.4952 0.6393 0.030 Uiso 1 1 calc R
C50 C 0.9487(2) 0.44024(16) 0.4449(6) 0.0237(9) Uani 1 1 d .
C51 C 0.9227(2) 0.40056(16) 0.3318(6) 0.0231(9) Uani 1 1 d .
C52 C 0.8571(2) 0.37876(17) 0.3491(6) 0.0251(9) Uani 1 1 d .
C53 C 0.8543(2) 0.32292(17) 0.2748(6) 0.0261(10) Uani 1 1 d .
C54 C 0.9187(2) 0.31263(17) 0.2017(6) 0.0260(10) Uani 1 1 d .
C55 C 0.9427(2) 0.25810(18) 0.2002(6) 0.0270(10) Uani 1 1 d .
C56 C 0.9013(2) 0.21157(17) 0.2514(6) 0.0276(10) Uani 1 1 d .
C57 C 1.1302(2) 0.40746(17) 0.3613(6) 0.0284(10) Uani 1 1 d .
H57 H 1.1570 0.3805 0.3034 0.034 Uiso 1 1 calc R
C58 C 1.1598(2) 0.45327(18) 0.4453(7) 0.0321(10) Uani 1 1 d .
H58 H 1.2062 0.4568 0.4439 0.038 Uiso 1 1 calc R
C59 C 0.9613(2) 0.35802(17) 0.2423(6) 0.0249(9) Uani 1 1 d .
C60 C 1.1242(2) 0.27455(18) 0.3143(7) 0.0301(10) Uani 1 1 d .
H60A H 1.1275 0.2330 0.3260 0.045 Uiso 1 1 calc R
H60B H 1.1342 0.2926 0.4252 0.045 Uiso 1 1 calc R
H60C H 1.1554 0.2878 0.2272 0.045 Uiso 1 1 calc R

loop_
_atom_site_aniso_label
_atom_site_aniso_U_11
_atom_site_aniso_U_22
_atom_site_aniso_U_33
_atom_site_aniso_U_23
_atom_site_aniso_U_13
_atom_site_aniso_U_12
C1 0.041(3) 0.044(3) 0.040(3) 0.004(3) -0.004(3) 0.011(2)
C2 0.054(3) 0.025(2) 0.026(3) 0.001(2) 0.003(2) -0.001(2)
C3 0.038(3) 0.026(2) 0.023(2) -0.0017(19) -0.001(2) 0.0011(18)
C4 0.044(3) 0.0217(19) 0.018(2) -0.0031(18) 0.000(2) -0.0017(18)
C5 0.033(2) 0.024(2) 0.020(2) -0.0028(19) 0.001(2) -0.0005(17)
C6 0.032(2) 0.032(2) 0.020(2) 0.003(2) 0.000(2) -0.0013(18)
C7 0.033(2) 0.027(2) 0.020(3) 0.0030(19) -0.003(2) -0.0051(18)
C8 0.040(3) 0.032(2) 0.027(3) 0.008(2) -0.004(2) -0.006(2)
C9 0.041(3) 0.030(2) 0.019(2) 0.0078(19) -0.007(2) -0.0058(19)
C10 0.041(3) 0.033(2) 0.031(3) 0.004(2) -0.013(2) -0.005(2)
C11 0.054(3) 0.028(2) 0.030(3) -0.001(2) -0.014(3) 0.009(2)
C12 0.038(3) 0.040(3) 0.044(3) 0.000(3) -0.002(3) 0.007(2)
C13 0.034(2) 0.035(2) 0.032(3) 0.000(2) -0.004(2) 0.0019(19)
C14 0.049(3) 0.022(2) 0.020(2) -0.0033(19) -0.001(2) -0.0060(19)
C15 0.049(3) 0.029(2) 0.032(3) 0.003(2) 0.003(2) -0.004(2)
C16 0.047(3) 0.029(2) 0.028(3) 0.000(2) 0.004(2) -0.015(2)
C17 0.034(2) 0.032(2) 0.028(3) -0.007(2) -0.005(2) -0.0097(18)
C18 0.039(3) 0.028(2) 0.021(2) -0.001(2) -0.005(2) -0.0111(18)
C19 0.031(2) 0.031(2) 0.026(3) -0.001(2) -0.009(2) -0.0041(19)
C20 0.028(2) 0.032(2) 0.021(2) -0.002(2) -0.003(2) -0.0050(18)
C21 0.039(3) 0.025(2) 0.019(2) -0.0020(19) 0.002(2) 0.0008(18)
C22 0.032(2) 0.027(2) 0.022(2) -0.0067(19) 0.001(2) -0.0044(17)
C23 0.034(2) 0.034(2) 0.030(3) 0.005(2) -0.004(2) -0.0045(19)
C24 0.031(2) 0.031(2) 0.021(2) 0.006(2) -0.011(2) -0.0020(18)
C25 0.031(2) 0.032(2) 0.027(3) 0.000(2) -0.010(2) 0.0016(18)
C26 0.030(2) 0.036(2) 0.025(3) -0.003(2) -0.009(2) -0.0054(18)
C27 0.027(2) 0.039(2) 0.034(3) -0.009(2) -0.011(2) 0.0008(19)
C28 0.029(2) 0.044(3) 0.035(3) 0.000(2) -0.001(2) -0.013(2)
C29 0.035(3) 0.038(2) 0.029(3) 0.001(2) -0.011(2) 0.004(2)
C30 0.033(2) 0.032(2) 0.018(2) 0.006(2) -0.005(2) -0.0031(19)
C31 0.047(3) 0.029(2) 0.028(3) -0.002(2) -0.001(2) -0.008(2)
C32 0.043(3) 0.027(2) 0.032(3) -0.006(2) -0.006(2) 0.0019(18)
C33 0.040(3) 0.030(2) 0.023(3) -0.007(2) -0.001(2) -0.0009(19)
C34 0.039(3) 0.026(2) 0.027(3) -0.007(2) 0.000(2) 0.0050(19)
C35 0.036(2) 0.027(2) 0.017(2) -0.0035(19) 0.010(2) 0.0023(18)
C36 0.028(2) 0.032(2) 0.020(2) 0.003(2) 0.001(2) -0.0011(18)
C37 0.029(2) 0.0257(19) 0.015(2) 0.0028(18) 0.0040(19) -0.0036(17)
C38 0.032(2) 0.0207(18) 0.020(2) 0.0024(18) 0.004(2) 0.0013(16)
C39 0.034(2) 0.0203(18) 0.020(2) 0.0051(18) 0.003(2) -0.0015(17)
C40 0.031(2) 0.027(2) 0.024(2) 0.001(2) 0.004(2) -0.0026(17)
C41 0.036(3) 0.031(2) 0.029(3) -0.004(2) 0.002(2) -0.0054(19)
C42 0.034(2) 0.034(2) 0.026(3) -0.004(2) -0.001(2) -0.0073(19)
C43 0.029(2) 0.027(2) 0.023(2) -0.0041(19) -0.001(2) -0.0017(17)
C44 0.026(2) 0.030(2) 0.026(2) 0.005(2) -0.008(2) -0.0040(17)
C45 0.024(2) 0.038(2) 0.030(3) 0.003(2) -0.001(2) -0.0055(18)
C46 0.023(2) 0.034(2) 0.029(3) 0.002(2) 0.002(2) 0.0013(17)
C47 0.025(2) 0.0237(19) 0.025(3) 0.0024(18) 0.0002(19) 0.0022(16)
C48 0.030(2) 0.025(2) 0.033(3) 0.001(2) 0.005(2) 0.0062(18)
C49 0.027(2) 0.0211(19) 0.027(3) -0.0041(19) 0.0010(19) 0.0001(16)
C50 0.026(2) 0.0213(19) 0.023(2) 0.0037(18) 0.003(2) -0.0008(16)
C51 0.029(2) 0.0217(19) 0.019(2) 0.0047(18) 0.001(2) 0.0003(16)
C52 0.022(2) 0.0254(19) 0.028(3) 0.003(2) -0.003(2) -0.0014(16)
C53 0.029(2) 0.027(2) 0.023(2) 0.0002(19) -0.004(2) 0.0021(17)
C54 0.029(2) 0.026(2) 0.023(2) 0.0033(19) -0.001(2) -0.0007(18)
C55 0.029(2) 0.029(2) 0.023(3) -0.008(2) 0.007(2) -0.0014(18)
C56 0.035(2) 0.024(2) 0.023(2) -0.0036(19) -0.006(2) -0.0055(18)
C57 0.032(2) 0.028(2) 0.025(3) 0.001(2) 0.006(2) 0.0031(18)
C58 0.030(2) 0.037(2) 0.030(3) 0.003(2) -0.002(2) 0.0003(19)
C59 0.030(2) 0.027(2) 0.017(2) 0.0002(18) 0.0020(19) -0.0022(18)
C60 0.030(2) 0.030(2) 0.030(3) 0.002(2) 0.003(2) 0.0023(18)

loop_
_atom_type_symbol
_atom_type_description
_atom_type_scat_dispersion_real
_atom_type_scat_dispersion_imag
_atom_type_scat_source
C C 0.0033 0.0016 'International Tables Vol C Tables 4.2.6.8 and 6.1.1.4'
H H 0.0000 0.0000 'International Tables Vol C Tables 4.2.6.8 and 6.1.1.4'

loop_
_geom_angle_atom_site_label_1
_geom_angle_atom_site_label_2
_geom_angle_atom_site_label_3
_geom_angle
C2 C1 C12 119.5(4)
C2 C1 H1 120.3
C12 C1 H1 120.3
C1 C2 C3 122.1(4)
C1 C2 H2 118.9
C3 C2 H2 118.9
C2 C3 C4 118.6(4)
C2 C3 C14 120.9(4)
C4 C3 C14 120.5(4)
C13 C4 C3 117.3(4)
C13 C4 C5 122.6(4)
C3 C4 C5 120.0(4)
C21 C5 C6 117.2(4)
C21 C5 C4 113.7(4)
C6 C5 C4 127.9(4)
C7 C6 C5 118.9(4)
C7 C6 C23 118.6(4)
C5 C6 C23 121.8(4)
C6 C7 C30 119.9(4)
C6 C7 C8 133.5(4)
C30 C7 C8 104.4(4)
C9 C8 C7 102.7(3)
C9 C8 H8A 111.2
C7 C8 H8A 111.2
C9 C8 H8B 111.2
C7 C8 H8B 111.2
H8A C8 H8B 109.1
C10 C9 C24 117.1(4)
C10 C9 C8 133.5(4)
C24 C9 C8 108.8(4)
C9 C10 C11 119.3(4)
C9 C10 H10 120.3
C11 C10 H10 120.3
C29 C11 C10 122.3(4)
C29 C11 H11 118.9
C10 C11 H11 118.9
C13 C12 C1 120.2(5)
C13 C12 H12 119.9
C1 C12 H12 119.9
C12 C13 C4 122.2(4)
C12 C13 H13 118.9
C4 C13 H13 118.9
C22 C14 C15 114.6(4)
C22 C14 C3 115.9(4)
C15 C14 C3 128.8(4)
C16 C15 C14 122.7(4)
C16 C15 H15 118.7
C14 C15 H15 118.7
C15 C16 C17 121.3(4)
C15 C16 H16 119.3
C17 C16 H16 119.3
C18 C17 C16 114.8(4)
C18 C17 C28 114.6(4)
C16 C17 C28 128.9(5)
C17 C18 C22 122.1(4)
C17 C18 C19 122.8(4)
C22 C18 C19 108.3(4)
C26 C19 C18 122.5(5)
C26 C19 C20 124.1(4)
C18 C19 C20 106.0(4)
C30 C20 C21 118.8(4)
C30 C20 C19 118.4(4)
C21 C20 C19 110.5(4)
C5 C21 C20 123.1(4)
C5 C21 C22 122.9(4)
C20 C21 C22 106.3(4)
C14 C22 C18 122.9(4)
C14 C22 C21 122.7(4)
C18 C22 C21 108.6(4)
C6 C23 H23A 109.5
C6 C23 H23B 109.5
H23A C23 H23B 109.5
C6 C23 H23C 109.5
H23A C23 H23C 109.5
H23B C23 H23C 109.5
C9 C24 C30 108.6(4)
C9 C24 C25 126.0(4)
C30 C24 C25 123.1(4)
C29 C25 C24 114.3(4)
C29 C25 C26 127.5(4)
C24 C25 C26 116.9(4)
C19 C26 C27 113.7(4)
C19 C26 C25 116.4(4)
C27 C26 C25 127.4(4)
C28 C27 C26 123.4(4)
C28 C27 H27 118.3
C26 C27 H27 118.3
C27 C28 C17 121.4(4)
C27 C28 H28 119.3
C17 C28 H28 119.3
C11 C29 C25 119.9(5)
C11 C29 H29 120.1
C25 C29 H29 120.1
C20 C30 C7 121.8(4)
C20 C30 C24 120.4(4)
C7 C30 C24 113.0(4)
C42 C31 C32 122.6(4)
C42 C31 H31 118.7
C32 C31 H31 118.7
C33 C32 C31 118.4(4)
C33 C32 H32 120.8
C31 C32 H32 120.8
C32 C33 C56 117.9(4)
C32 C33 C34 133.3(4)
C56 C33 C34 108.1(4)
C35 C34 C33 103.0(3)
C35 C34 H34A 111.2
C33 C34 H34A 111.2
C35 C34 H34B 111.2
C33 C34 H34B 111.2
H34A C34 H34B 109.1
C36 C35 C55 119.6(4)
C36 C35 C34 133.2(4)
C55 C35 C34 104.8(4)
C35 C36 C37 119.2(4)
C35 C36 C60 117.8(4)
C37 C36 C60 122.0(4)
C59 C37 C36 117.1(4)
C59 C37 C38 113.3(3)
C36 C37 C38 128.3(4)
C57 C38 C39 117.2(4)
C57 C38 C37 122.3(4)
C39 C38 C37 120.5(4)
C40 C39 C38 118.6(4)
C40 C39 C50 120.7(4)
C38 C39 C50 120.6(4)
C41 C40 C39 122.2(4)
C41 C40 H40 118.9
C39 C40 H40 118.9
C40 C41 C58 119.0(4)
C40 C41 H41 120.5
C58 C41 H41 120.5
C31 C42 C43 120.6(4)
C31 C42 H42 119.7
C43 C42 H42 119.7
C42 C43 C56 113.6(4)
C42 C43 C44 128.4(4)
C56 C43 C44 116.4(4)
C53 C44 C45 113.9(4)
C53 C44 C43 117.4(4)
C45 C44 C43 126.5(4)
C46 C45 C44 122.6(4)
C46 C45 H45 118.7
C44 C45 H45 118.7
C45 C46 C47 121.7(4)
C45 C46 H46 119.2
C47 C46 H46 119.2
C52 C47 C48 115.1(4)
C52 C47 C46 114.7(4)
C48 C47 C46 128.5(4)
C49 C48 C47 121.6(4)
C49 C48 H48 119.2
C47 C48 H48 119.2
C48 C49 C50 121.9(4)
C48 C49 H49 119.1
C50 C49 H49 119.1
C51 C50 C49 115.5(4)
C51 C50 C39 115.0(4)
C49 C50 C39 128.4(4)
C50 C51 C52 122.4(4)
C50 C51 C59 123.9(4)
C52 C51 C59 107.8(3)
C47 C52 C53 122.3(4)
C47 C52 C51 122.1(4)
C53 C52 C51 108.9(4)
C44 C53 C52 122.9(4)
C44 C53 C54 123.8(4)
C52 C53 C54 105.9(4)
C55 C54 C59 119.0(4)
C55 C54 C53 118.9(4)
C59 C54 C53 110.2(4)
C54 C55 C35 122.3(4)
C54 C55 C56 119.7(4)
C35 C55 C56 113.0(4)
C33 C56 C55 108.8(4)
C33 C56 C43 125.9(4)
C55 C56 C43 123.0(4)
C58 C57 C38 121.9(4)
C58 C57 H57 119.1
C38 C57 H57 119.1
C57 C58 C41 121.0(4)
C57 C58 H58 119.5
C41 C58 H58 119.5
C54 C59 C37 122.4(4)
C54 C59 C51 107.0(4)
C37 C59 C51 122.4(4)
C36 C60 H60A 109.5
C36 C60 H60B 109.5
H60A C60 H60B 109.5
C36 C60 H60C 109.5
H60A C60 H60C 109.5
H60B C60 H60C 109.5

loop_
_geom_bond_atom_site_label_1
_geom_bond_atom_site_label_2
_geom_bond_distance
C1 C2 1.388(7)
C1 C12 1.411(7)
C1 H1 0.9500
C2 C3 1.425(6)
C2 H2 0.9500
C3 C4 1.468(6)
C3 C14 1.470(6)
C4 C13 1.417(6)
C4 C5 1.506(6)
C5 C21 1.393(6)
C5 C6 1.484(6)
C6 C7 1.410(6)
C6 C23 1.515(6)
C7 C30 1.426(6)
C7 C8 1.570(6)
C8 C9 1.565(7)
C8 H8A 0.9900
C8 H8B 0.9900
C9 C10 1.389(7)
C9 C24 1.406(6)
C10 C11 1.421(7)
C10 H10 0.9500
C11 C29 1.418(6)
C11 H11 0.9500
C12 C13 1.404(6)
C12 H12 0.9500
C13 H13 0.9500
C14 C22 1.387(6)
C14 C15 1.462(7)
C15 C16 1.394(7)
C15 H15 0.9500
C16 C17 1.460(7)
C16 H16 0.9500
C17 C18 1.409(7)
C17 C28 1.464(7)
C18 C22 1.439(6)
C18 C19 1.449(6)
C19 C26 1.413(6)
C19 C20 1.452(6)
C20 C30 1.364(6)
C20 C21 1.419(6)
C21 C22 1.459(6)
C23 H23A 0.9800
C23 H23B 0.9800
C23 H23C 0.9800
C24 C30 1.427(6)
C24 C25 1.431(7)
C25 C29 1.429(6)
C25 C26 1.500(6)
C26 C27 1.459(7)
C27 C28 1.408(6)
C27 H27 0.9500
C28 H28 0.9500
C29 H29 0.9500
C31 C42 1.415(6)
C31 C32 1.429(7)
C31 H31 0.9500
C32 C33 1.383(6)
C32 H32 0.9500
C33 C56 1.415(6)
C33 C34 1.578(7)
C34 C35 1.569(6)
C34 H34A 0.9900
C34 H34B 0.9900
C35 C36 1.406(6)
C35 C55 1.422(6)
C36 C37 1.485(6)
C36 C60 1.533(6)
C37 C59 1.417(6)
C37 C38 1.500(6)
C38 C57 1.424(6)
C38 C39 1.467(6)
C39 C40 1.417(6)
C39 C50 1.483(6)
C40 C41 1.399(6)
C40 H40 0.9500
C41 C58 1.403(6)
C41 H41 0.9500
C42 C43 1.428(6)
C42 H42 0.9500
C43 C56 1.438(7)
C43 C44 1.497(6)
C44 C53 1.399(6)
C44 C45 1.464(7)
C45 C46 1.392(6)
C45 H45 0.9500
C46 C47 1.457(6)
C46 H46 0.9500
C47 C52 1.408(6)
C47 C48 1.451(6)
C48 C49 1.400(6)
C48 H48 0.9500
C49 C50 1.457(6)
C49 H49 0.9500
C50 C51 1.385(6)
C51 C52 1.440(5)
C51 C59 1.449(6)
C52 C53 1.432(6)
C53 C54 1.450(6)
C54 C55 1.370(6)
C54 C59 1.410(6)
C55 C56 1.436(6)
C57 C58 1.394(6)
C57 H57 0.9500
C58 H58 0.9500
C60 H60A 0.9800
C60 H60B 0.9800
C60 H60C 0.9800
